data_7106699
loop_
_publ_author_name
'Michael Muller'
'Markus Albrecht'
'Christoph Bannwarth'
'Gerhard Raabe'
'Arto Valkonen'
'Kari Rissanen'

_publ_section_title
;
 From attraction to repulsion: anion-p interactions between bromide and
 fluorinated phenyl groups
;
_journal_name_full Chem.Commun.
_journal_page_first 8542
_journal_paper_doi 10.1039/c1cc12667a
_journal_volume 47
_journal_year 2011
_chemical_formula_moiety 'C13 H16 F3 N2, 0.5(H2 O), Br'
_chemical_formula_sum 'C13 H17 Br F3 N2 O0.5'
_chemical_formula_weight 346.19
_chemical_name_systematic
;
?
;
_space_group_IT_number 15
_symmetry_cell_setting monoclinic
_symmetry_space_group_name_Hall '-C 2yc'
_symmetry_space_group_name_H-M 'C 1 2/c 1'
_atom_sites_solution_hydrogens geom
_atom_sites_solution_primary direct
_atom_sites_solution_secondary difmap
_audit_creation_method SHELXL-97
_cell_angle_alpha 90.00
_cell_angle_beta 95.7020(10)
_cell_angle_gamma 90.00
_cell_formula_units_Z 8
_cell_length_a 10.4807(2)
_cell_length_b 10.1629(2)
_cell_length_c 27.0117(5)
_cell_measurement_reflns_used 3725
_cell_measurement_temperature 123(2)
_cell_measurement_theta_max 28.283
_cell_measurement_theta_min 0.407
_cell_volume 2862.90(9)
_computing_cell_refinement 'DENZO-SMN (Otwinowski & Minor, 1997)'
_computing_data_collection 'Collect (Bruker, 2008)'
_computing_data_reduction DENZO-SMN
_computing_molecular_graphics
;
ORTEP-3 (Farrugia, 1997); MERCURY (Macrae, <i>et al.</i>, 2008);
POV-RAY (Cason, 2004)
;
_computing_publication_material SHELXL-97
_computing_structure_refinement 'SHELXL-97 (Sheldrick, 2008)'
_computing_structure_solution 'SIR-2004 (Burla, et al., 2005)'
_diffrn_ambient_temperature 123(2)
_diffrn_detector_area_resol_mean 9
_diffrn_measured_fraction_theta_full 0.997
_diffrn_measured_fraction_theta_max 0.997
_diffrn_measurement_device_type 'Bruker-Nonius Kappa CCD with APEXII detector'
_diffrn_measurement_method '\f and \w scans'
_diffrn_radiation_monochromator graphite
_diffrn_radiation_source 'fine-focus sealed tube'
_diffrn_radiation_type MoK\a
_diffrn_radiation_wavelength 0.71073
_diffrn_reflns_av_R_equivalents 0.0000
_diffrn_reflns_av_sigmaI/netI 0.0438
_diffrn_reflns_limit_h_max 12
_diffrn_reflns_limit_h_min -12
_diffrn_reflns_limit_k_max 12
_diffrn_reflns_limit_k_min -12
_diffrn_reflns_limit_l_max 32
_diffrn_reflns_limit_l_min -5
_diffrn_reflns_number 2596
_diffrn_reflns_theta_full 25.24
_diffrn_reflns_theta_max 25.24
_diffrn_reflns_theta_min 2.80
_exptl_absorpt_coefficient_mu 2.898
_exptl_absorpt_correction_T_max 0.8229
_exptl_absorpt_correction_T_min 0.6235
_exptl_absorpt_correction_type multi-scan
_exptl_absorpt_process_details 'Sadabs (Sheldrick, 1996)'
_exptl_crystal_colour colourless
_exptl_crystal_density_diffrn 1.606
_exptl_crystal_density_method 'not measured'
_exptl_crystal_description plate
_exptl_crystal_F_000 1400
_exptl_crystal_size_max 0.18
_exptl_crystal_size_mid 0.12
_exptl_crystal_size_min 0.07
_refine_diff_density_max 0.677
_refine_diff_density_min -1.392
_refine_diff_density_rms 0.110
_refine_ls_extinction_method none
_refine_ls_goodness_of_fit_ref 1.236
_refine_ls_hydrogen_treatment mixed
_refine_ls_matrix_type full
_refine_ls_number_parameters 182
_refine_ls_number_reflns 2596
_refine_ls_number_restraints 7
_refine_ls_restrained_S_all 1.237
_refine_ls_R_factor_all 0.0572
_refine_ls_R_factor_gt 0.0520
_refine_ls_shift/su_max 0.001
_refine_ls_shift/su_mean 0.000
_refine_ls_structure_factor_coef Fsqd
_refine_ls_weighting_details 'calc w=1/[\s^2^(Fo^2^)+(0.0000P)^2^+18.3544P] where P=(Fo^2^+2Fc^2^)/3'
_refine_ls_weighting_scheme calc
_refine_ls_wR_factor_gt 0.1015
_refine_ls_wR_factor_ref 0.1032
_reflns_number_gt 2384
_reflns_number_total 2596
_reflns_threshold_expression >2\s(I)
_cod_data_source_file c1cc12667a.txt
_cod_data_source_block 2e
_cod_depositor_comments
;

2018-03-15
Z value and formula fixed to values more according to usual
chemical conventions.                 miguel
;
_cod_original_formula_sum 'C26 H34 Br2 F6 N4 O'
_cod_original_formula_weight 692.39
_cod_original_formula_moiety '2(C13 H16 F3 N2), H2 O, 2(Br)'
_cod_original_formula_units_Z 4
_cod_original_sg_symbol_H-M C2/c
_cod_database_code 7106699

loop_
_symmetry_equiv_pos_as_xyz
'x, y, z'
'-x, y, -z+1/2'
'x+1/2, y+1/2, z'
'-x+1/2, y+1/2, -z+1/2'
'-x, -y, -z'
'x, -y, z-1/2'
'-x+1/2, -y+1/2, -z'
'x+1/2, -y+1/2, z-1/2'

loop_
_atom_site_label
_atom_site_type_symbol
_atom_site_fract_x
_atom_site_fract_y
_atom_site_fract_z
_atom_site_U_iso_or_equiv
_atom_site_adp_type
_atom_site_occupancy
_atom_site_symmetry_multiplicity
_atom_site_calc_flag
_atom_site_refinement_flags
_atom_site_disorder_assembly
_atom_site_disorder_group
Br1 Br 0.32372(5) 0.52900(5) 0.67010(2) 0.02360(16) Uani 1 1 d . . .
F10 F 0.6370(3) 0.0668(3) 0.49233(12) 0.0350(8) Uani 1 1 d . . .
F11 F 0.4418(3) 0.1999(3) 0.44367(11) 0.0352(8) Uani 1 1 d . . .
F12 F 0.3204(3) 0.3893(3) 0.49069(11) 0.0342(8) Uani 1 1 d . . .
N1 N 0.7066(4) 0.4253(4) 0.65246(14) 0.0138(8) Uani 1 1 d . . .
N2 N 0.8828(4) 0.5986(4) 0.67189(16) 0.0226(9) Uani 1 1 d . . .
C1 C 0.6645(5) 0.5563(5) 0.6308(2) 0.0243(12) Uani 1 1 d . . .
H1A H 0.5942 0.5925 0.6487 0.029 Uiso 1 1 calc R . .
H1B H 0.6327 0.5463 0.5953 0.029 Uiso 1 1 calc R . .
C2 C 0.7806(6) 0.6500(6) 0.6363(3) 0.0354(15) Uani 1 1 d . . .
H2A H 0.8137 0.6616 0.6035 0.042 Uiso 1 1 calc R . .
H2B H 0.7532 0.7372 0.6477 0.042 Uiso 1 1 calc R . .
C3 C 0.9362(5) 0.4795(6) 0.6512(2) 0.0343(14) Uani 1 1 d . . .
H3A H 0.9933 0.4348 0.6774 0.041 Uiso 1 1 calc R . .
H3B H 0.9879 0.5041 0.6239 0.041 Uiso 1 1 calc R . .
C4 C 0.8282(5) 0.3849(5) 0.63124(19) 0.0201(11) Uani 1 1 d . . .
H4A H 0.8161 0.3889 0.5945 0.024 Uiso 1 1 calc R . .
H4B H 0.8510 0.2934 0.6412 0.024 Uiso 1 1 calc R . .
C5 C 0.7357(5) 0.4420(5) 0.70804(18) 0.0233(12) Uani 1 1 d U . .
H5A H 0.7784 0.3622 0.7227 0.028 Uiso 1 1 calc R . .
H5B H 0.6553 0.4561 0.7237 0.028 Uiso 1 1 calc R . .
C6 C 0.8252(6) 0.5631(6) 0.7171(2) 0.0368(15) Uani 1 1 d U . .
H6A H 0.7753 0.6386 0.7281 0.044 Uiso 1 1 calc R . .
H6B H 0.8937 0.5428 0.7439 0.044 Uiso 1 1 calc R . .
C7 C 0.6023(5) 0.3212(5) 0.64371(18) 0.0160(10) Uani 1 1 d . . .
H7A H 0.6329 0.2390 0.6606 0.019 Uiso 1 1 calc R . .
H7B H 0.5258 0.3511 0.6593 0.019 Uiso 1 1 calc R . .
C8 C 0.5631(5) 0.2914(5) 0.58966(17) 0.0159(10) Uani 1 1 d . . .
C9 C 0.6233(5) 0.1923(5) 0.56514(19) 0.0204(11) Uani 1 1 d . . .
H9 H 0.6924 0.1444 0.5820 0.024 Uiso 1 1 calc R . .
C10 C 0.5824(5) 0.1643(5) 0.5166(2) 0.0236(12) Uani 1 1 d . . .
C11 C 0.4812(5) 0.2307(5) 0.49118(17) 0.0231(11) Uani 1 1 d . . .
C12 C 0.4227(5) 0.3274(5) 0.51568(19) 0.0203(11) Uani 1 1 d . . .
C13 C 0.4598(5) 0.3598(5) 0.56424(18) 0.0180(10) Uani 1 1 d . . .
H13 H 0.4166 0.4271 0.5804 0.022 Uiso 1 1 calc R . .
O1 O 0.5000 0.7261(7) 0.7500 0.0492(19) Uani 1 2 d SD . .
H1O H 0.462(8) 0.677(8) 0.730(3) 0.074 Uiso 1 1 d D . .

loop_
_atom_site_aniso_label
_atom_site_aniso_U_11
_atom_site_aniso_U_22
_atom_site_aniso_U_33
_atom_site_aniso_U_23
_atom_site_aniso_U_13
_atom_site_aniso_U_12
Br1 0.0261(3) 0.0247(3) 0.0201(2) 0.0012(2) 0.0027(2) 0.0076(3)
F10 0.042(2) 0.0370(19) 0.0258(17) -0.0100(14) 0.0012(14) 0.0201(16)
F11 0.044(2) 0.041(2) 0.0190(16) -0.0069(14) -0.0044(15) 0.0129(17)
F12 0.0292(18) 0.047(2) 0.0245(17) -0.0044(15) -0.0084(14) 0.0169(16)
N1 0.0112(19) 0.0140(19) 0.016(2) 0.0011(15) -0.0019(16) -0.0043(16)
N2 0.014(2) 0.028(2) 0.025(2) -0.0028(19) 0.0016(19) -0.0049(19)
C1 0.027(3) 0.018(3) 0.027(3) 0.006(2) -0.001(2) -0.001(2)
C2 0.032(4) 0.022(3) 0.050(4) 0.006(3) -0.008(3) -0.008(3)
C3 0.022(3) 0.031(3) 0.051(4) -0.007(3) 0.011(3) -0.005(3)
C4 0.015(3) 0.022(3) 0.024(3) -0.002(2) 0.007(2) -0.002(2)
C5 0.025(3) 0.028(3) 0.016(2) 0.001(2) 0.000(2) -0.006(2)
C6 0.032(3) 0.047(4) 0.030(3) -0.007(3) 0.000(3) -0.017(3)
C7 0.014(3) 0.014(2) 0.020(3) 0.0014(19) 0.0020(19) -0.0059(19)
C8 0.018(2) 0.016(2) 0.015(2) 0.0014(19) 0.004(2) -0.004(2)
C9 0.021(3) 0.020(3) 0.020(3) 0.001(2) 0.000(2) 0.003(2)
C10 0.030(3) 0.017(3) 0.024(3) -0.005(2) 0.004(2) 0.007(2)
C11 0.029(3) 0.027(3) 0.012(2) -0.002(2) -0.003(2) 0.000(2)
C12 0.013(2) 0.026(3) 0.021(3) 0.005(2) -0.003(2) 0.003(2)
C13 0.019(3) 0.016(2) 0.019(2) -0.0030(19) 0.003(2) 0.001(2)
O1 0.052(5) 0.031(4) 0.061(5) 0.000 -0.013(4) 0.000

loop_
_atom_type_symbol
_atom_type_description
_atom_type_scat_dispersion_real
_atom_type_scat_dispersion_imag
_atom_type_scat_source
C C 0.0033 0.0016 'International Tables Vol C Tables 4.2.6.8 and 6.1.1.4'
H H 0.0000 0.0000 'International Tables Vol C Tables 4.2.6.8 and 6.1.1.4'
N N 0.0061 0.0033 'International Tables Vol C Tables 4.2.6.8 and 6.1.1.4'
O O 0.0106 0.0060 'International Tables Vol C Tables 4.2.6.8 and 6.1.1.4'
F F 0.0171 0.0103 'International Tables Vol C Tables 4.2.6.8 and 6.1.1.4'
Br Br -0.2901 2.4595 'International Tables Vol C Tables 4.2.6.8 and 6.1.1.4'

loop_
_geom_angle_atom_site_label_1
_geom_angle_atom_site_label_2
_geom_angle_atom_site_label_3
_geom_angle
_geom_angle_site_symmetry_1
_geom_angle_site_symmetry_3
_geom_angle_publ_flag
C1 N1 C4 108.7(4) . . ?
C1 N1 C5 108.0(4) . . ?
C4 N1 C5 108.3(4) . . ?
C1 N1 C7 112.1(4) . . ?
C4 N1 C7 111.9(4) . . ?
C5 N1 C7 107.7(4) . . ?
C6 N2 C2 107.5(5) . . ?
C6 N2 C3 108.7(5) . . ?
C2 N2 C3 109.0(5) . . ?
N1 C1 C2 108.1(4) . . ?
N1 C1 H1A 110.1 . . ?
C2 C1 H1A 110.1 . . ?
N1 C1 H1B 110.1 . . ?
C2 C1 H1B 110.1 . . ?
H1A C1 H1B 108.4 . . ?
N2 C2 C1 111.2(4) . . ?
N2 C2 H2A 109.4 . . ?
C1 C2 H2A 109.4 . . ?
N2 C2 H2B 109.4 . . ?
C1 C2 H2B 109.4 . . ?
H2A C2 H2B 108.0 . . ?
N2 C3 C4 110.7(4) . . ?
N2 C3 H3A 109.5 . . ?
C4 C3 H3A 109.5 . . ?
N2 C3 H3B 109.5 . . ?
C4 C3 H3B 109.5 . . ?
H3A C3 H3B 108.1 . . ?
N1 C4 C3 108.4(4) . . ?
N1 C4 H4A 110.0 . . ?
C3 C4 H4A 110.0 . . ?
N1 C4 H4B 110.0 . . ?
C3 C4 H4B 110.0 . . ?
H4A C4 H4B 108.4 . . ?
N1 C5 C6 107.8(4) . . ?
N1 C5 H5A 110.1 . . ?
C6 C5 H5A 110.1 . . ?
N1 C5 H5B 110.1 . . ?
C6 C5 H5B 110.1 . . ?
H5A C5 H5B 108.5 . . ?
N2 C6 C5 110.9(4) . . ?
N2 C6 H6A 109.5 . . ?
C5 C6 H6A 109.5 . . ?
N2 C6 H6B 109.5 . . ?
C5 C6 H6B 109.5 . . ?
H6A C6 H6B 108.0 . . ?
C8 C7 N1 114.3(4) . . ?
C8 C7 H7A 108.7 . . ?
N1 C7 H7A 108.7 . . ?
C8 C7 H7B 108.7 . . ?
N1 C7 H7B 108.7 . . ?
H7A C7 H7B 107.6 . . ?
C9 C8 C13 119.3(4) . . ?
C9 C8 C7 120.9(4) . . ?
C13 C8 C7 119.7(4) . . ?
C10 C9 C8 119.5(5) . . ?
C10 C9 H9 120.2 . . ?
C8 C9 H9 120.2 . . ?
F10 C10 C9 120.8(5) . . ?
F10 C10 C11 117.4(5) . . ?
C9 C10 C11 121.8(5) . . ?
F11 C11 C12 121.3(5) . . ?
F11 C11 C10 120.6(5) . . ?
C12 C11 C10 118.1(4) . . ?
F12 C12 C11 117.5(4) . . ?
F12 C12 C13 119.8(5) . . ?
C11 C12 C13 122.6(5) . . ?
C12 C13 C8 118.7(5) . . ?
C12 C13 H13 120.7 . . ?
C8 C13 H13 120.7 . . ?

loop_
_geom_bond_atom_site_label_1
_geom_bond_atom_site_label_2
_geom_bond_distance
_geom_bond_site_symmetry_2
_geom_bond_publ_flag
F10 C10 1.347(6) . ?
F11 C11 1.345(5) . ?
F12 C12 1.363(6) . ?
N1 C1 1.503(6) . ?
N1 C4 1.506(6) . ?
N1 C5 1.512(6) . ?
N1 C7 1.522(6) . ?
N2 C6 1.461(7) . ?
N2 C2 1.463(7) . ?
N2 C3 1.467(7) . ?
C1 C2 1.541(7) . ?
C1 H1A 0.9900 . ?
C1 H1B 0.9900 . ?
C2 H2A 0.9900 . ?
C2 H2B 0.9900 . ?
C3 C4 1.541(7) . ?
C3 H3A 0.9900 . ?
C3 H3B 0.9900 . ?
C4 H4A 0.9900 . ?
C4 H4B 0.9900 . ?
C5 C6 1.552(7) . ?
C5 H5A 0.9900 . ?
C5 H5B 0.9900 . ?
C6 H6A 0.9900 . ?
C6 H6B 0.9900 . ?
C7 C8 1.507(6) . ?
C7 H7A 0.9900 . ?
C7 H7B 0.9900 . ?
C8 C9 1.391(7) . ?
C8 C13 1.407(7) . ?
C9 C10 1.369(7) . ?
C9 H9 0.9500 . ?
C10 C11 1.381(8) . ?
C11 C12 1.364(7) . ?
C12 C13 1.371(7) . ?
C13 H13 0.9500 . ?
O1 H1O 0.81(7) . ?

loop_
_geom_hbond_atom_site_label_D
_geom_hbond_atom_site_label_H
_geom_hbond_atom_site_label_A
_geom_hbond_distance_DH
_geom_hbond_distance_HA
_geom_hbond_distance_DA
_geom_hbond_angle_DHA
_geom_hbond_site_symmetry_A
O1 H1O Br1 0.81(7) 2.55(7) 3.360(4) 175(9) .

loop_
_geom_torsion_atom_site_label_1
_geom_torsion_atom_site_label_2
_geom_torsion_atom_site_label_3
_geom_torsion_atom_site_label_4
_geom_torsion
_geom_torsion_site_symmetry_1
_geom_torsion_site_symmetry_2
_geom_torsion_site_symmetry_3
_geom_torsion_site_symmetry_4
_geom_torsion_publ_flag
C4 N1 C1 C2 -49.4(5) . . . . ?
C5 N1 C1 C2 67.9(6) . . . . ?
C7 N1 C1 C2 -173.7(4) . . . . ?
C6 N2 C2 C1 -50.1(6) . . . . ?
C3 N2 C2 C1 67.5(6) . . . . ?
N1 C1 C2 N2 -15.8(7) . . . . ?
C6 N2 C3 C4 68.5(6) . . . . ?
C2 N2 C3 C4 -48.4(6) . . . . ?
C1 N1 C4 C3 67.7(5) . . . . ?
C5 N1 C4 C3 -49.4(5) . . . . ?
C7 N1 C4 C3 -168.0(4) . . . . ?
N2 C3 C4 N1 -16.4(6) . . . . ?
C1 N1 C5 C6 -49.7(5) . . . . ?
C4 N1 C5 C6 67.9(5) . . . . ?
C7 N1 C5 C6 -170.9(4) . . . . ?
C2 N2 C6 C5 69.0(6) . . . . ?
C3 N2 C6 C5 -48.9(6) . . . . ?
N1 C5 C6 N2 -16.6(6) . . . . ?
C1 N1 C7 C8 62.1(5) . . . . ?
C4 N1 C7 C8 -60.3(5) . . . . ?
C5 N1 C7 C8 -179.3(4) . . . . ?
N1 C7 C8 C9 90.9(5) . . . . ?
N1 C7 C8 C13 -92.5(5) . . . . ?
C13 C8 C9 C10 0.9(7) . . . . ?
C7 C8 C9 C10 177.5(5) . . . . ?
C8 C9 C10 F10 -178.4(5) . . . . ?
C8 C9 C10 C11 -0.9(8) . . . . ?
F10 C10 C11 F11 -1.5(8) . . . . ?
C9 C10 C11 F11 -179.1(5) . . . . ?
F10 C10 C11 C12 178.3(5) . . . . ?
C9 C10 C11 C12 0.7(9) . . . . ?
F11 C11 C12 F12 1.8(8) . . . . ?
C10 C11 C12 F12 -178.0(5) . . . . ?
F11 C11 C12 C13 179.2(5) . . . . ?
C10 C11 C12 C13 -0.6(9) . . . . ?
F12 C12 C13 C8 178.0(5) . . . . ?
C11 C12 C13 C8 0.6(8) . . . . ?
C9 C8 C13 C12 -0.8(7) . . . . ?
C7 C8 C13 C12 -177.5(5) . . . . ?
